data_2216587
loop_
_publ_author_name
'A. Thiruvalluvar'
'M. Subramanyam'
'R. J. Butcher'
'M. Mahalinga'

_publ_section_title 1-{5-Methyl-1-[8-(trifluoromethyl)quinolin-4-yl]-1<i>H</i>-1,2,3-triazol-4-yl}ethanone
_journal_coeditor_code IM2045
_journal_issue 12
_journal_name_full 'Acta Crystallographica Section E'
_journal_page_first o4813
_journal_page_last o4814
_journal_paper_doi 10.1107/S1600536807059193
_journal_volume 63
_journal_year 2007
_chemical_formula_iupac 'C15 H11 F3 N4 O'
_chemical_formula_moiety 'C15 H11 F3 N4 O'
_chemical_formula_structural 'C15 H11 F3 N4 O'
_chemical_formula_sum 'C15 H11 F3 N4 O'
_chemical_formula_weight 320.28
_chemical_melting_point 459.0(10)
_chemical_name_common 1,2,3-triazole
_chemical_name_systematic
;
1-{5-Methyl-1-[8-(trifluoromethyl)quinolin-4-yl]-1<i>H</i>-1,2,3-triazol-
4-yl}ethanone
;
_space_group_IT_number 14
_symmetry_cell_setting monoclinic
_symmetry_space_group_name_Hall '-P 2yn'
_symmetry_space_group_name_H-M 'P 1 21/n 1'
_atom_sites_solution_hydrogens geom
_atom_sites_solution_primary direct
_atom_sites_solution_secondary difmap
_cell_angle_alpha 90
_cell_angle_beta 106.273(3)
_cell_angle_gamma 90
_cell_formula_units_Z 4
_cell_length_a 11.7974(4)
_cell_length_b 8.2946(2)
_cell_length_c 14.6706(4)
_cell_measurement_reflns_used 5005
_cell_measurement_temperature 200(2)
_cell_measurement_theta_max 32.5350
_cell_measurement_theta_min 4.6321
_cell_volume 1378.07(7)
_computing_cell_refinement 'CrysAlis CCD (Oxford Diffraction, 2007)'
_computing_data_collection 'CrysAlis CCD (Oxford Diffraction, 2007)'
_computing_data_reduction 'CrysAlis RED  (Oxford Diffraction, 2007)'
_computing_molecular_graphics 'ORTEP-3 (Farrugia, 1997)'
_computing_publication_material 'PLATON (Spek, 2003)'
_computing_structure_refinement 'SHELXL97 (Sheldrick, 1997)'
_computing_structure_solution 'SHELXS97 (Sheldrick, 1990)'
_diffrn_ambient_temperature 200(2)
_diffrn_detector_area_resol_mean 10.5081
_diffrn_measured_fraction_theta_full 0.994
_diffrn_measured_fraction_theta_max 0.917
_diffrn_measurement_device_type 'Oxford Diffraction Gemini'
_diffrn_measurement_method '\f and \w scans'
_diffrn_radiation_monochromator graphite
_diffrn_radiation_source 'fine-focus sealed tube'
_diffrn_radiation_type MoK\a
_diffrn_radiation_wavelength 0.71073
_diffrn_reflns_av_R_equivalents 0.0265
_diffrn_reflns_av_sigmaI/netI 0.0499
_diffrn_reflns_limit_h_max 17
_diffrn_reflns_limit_h_min -17
_diffrn_reflns_limit_k_max 11
_diffrn_reflns_limit_k_min -12
_diffrn_reflns_limit_l_max 20
_diffrn_reflns_limit_l_min -22
_diffrn_reflns_number 13863
_diffrn_reflns_theta_full 25.00
_diffrn_reflns_theta_max 32.60
_diffrn_reflns_theta_min 4.64
_diffrn_standards_decay_% 0
_diffrn_standards_interval_count 0
_diffrn_standards_interval_time 0
_diffrn_standards_number 0
_exptl_absorpt_coefficient_mu 0.129
_exptl_absorpt_correction_T_max 1.00000
_exptl_absorpt_correction_T_min 0.96234
_exptl_absorpt_correction_type multi-scan
_exptl_absorpt_process_details
;
(CrysAlis RED; Oxford Diffraction, 2007)
;
_exptl_crystal_colour colourless
_exptl_crystal_density_diffrn 1.544
_exptl_crystal_density_method 'Not Measured'
_exptl_crystal_description plate
_exptl_crystal_F_000 656
_exptl_crystal_size_max 0.44
_exptl_crystal_size_mid 0.37
_exptl_crystal_size_min 0.22
_refine_diff_density_max 0.296
_refine_diff_density_min -0.243
_refine_ls_extinction_method none
_refine_ls_goodness_of_fit_ref 0.963
_refine_ls_hydrogen_treatment constr
_refine_ls_matrix_type full
_refine_ls_number_parameters 210
_refine_ls_number_reflns 4615
_refine_ls_number_restraints 0
_refine_ls_restrained_S_all 0.963
_refine_ls_R_factor_all 0.0789
_refine_ls_R_factor_gt 0.0427
_refine_ls_shift/su_max <0.001
_refine_ls_shift/su_mean 0.000
_refine_ls_structure_factor_coef Fsqd
_refine_ls_weighting_details 'calc w=1/[\s^2^(Fo^2^)+(0.0712P)^2^+0.0000P] where P=(Fo^2^+2Fc^2^)/3'
_refine_ls_weighting_scheme calc
_refine_ls_wR_factor_gt 0.1161
_refine_ls_wR_factor_ref 0.1261
_reflns_number_gt 2511
_reflns_number_total 4615
_reflns_threshold_expression I>2\s(I)
_cod_data_source_file im2045.cif
_cod_data_source_block I
_cod_original_sg_symbol_H-M 'P 21/n'
_cod_database_code 2216587
_cod_database_fobs_code 2216587

loop_
_symmetry_equiv_pos_site_id
_symmetry_equiv_pos_as_xyz
1 x,y,z
2 1/2-x,1/2+y,1/2-z
3 -x,-y,-z
4 1/2+x,1/2-y,1/2+z

loop_
_atom_site_aniso_label
_atom_site_aniso_U_11
_atom_site_aniso_U_22
_atom_site_aniso_U_33
_atom_site_aniso_U_12
_atom_site_aniso_U_13
_atom_site_aniso_U_23
F1 0.0538(5) 0.0722(7) 0.0382(4) 0.0185(4) 0.0211(4) -0.0015(4)
F2 0.0608(5) 0.0461(5) 0.0365(4) 0.0014(4) 0.0178(4) 0.0109(3)
F3 0.0427(4) 0.0504(5) 0.0361(4) -0.0019(4) 0.0042(3) -0.0039(3)
O41 0.0561(7) 0.0696(8) 0.0486(6) -0.0104(6) 0.0216(5) 0.0131(5)
N1 0.0315(5) 0.0346(6) 0.0267(5) -0.0062(4) 0.0083(4) -0.0024(4)
N2 0.0389(6) 0.0516(8) 0.0316(6) -0.0177(5) 0.0082(5) -0.0046(5)
N3 0.0402(6) 0.0415(7) 0.0313(5) -0.0097(5) 0.0084(5) -0.0037(5)
N11 0.0289(5) 0.0302(6) 0.0310(5) 0.0015(4) 0.0072(4) 0.0024(4)
C4 0.0316(6) 0.0274(6) 0.0294(6) -0.0006(5) 0.0079(5) -0.0011(5)
C5 0.0300(6) 0.0243(6) 0.0326(6) 0.0015(5) 0.0130(5) 0.0004(5)
C6 0.0290(6) 0.0344(7) 0.0406(7) -0.0041(5) 0.0115(5) -0.0005(5)
C12 0.0267(6) 0.0285(6) 0.0343(6) 0.0011(5) 0.0037(5) 0.0000(5)
C13 0.0292(6) 0.0337(7) 0.0333(6) -0.0029(5) 0.0107(5) -0.0065(5)
C14 0.0296(6) 0.0290(7) 0.0249(5) -0.0078(5) 0.0071(5) -0.0020(5)
C14A 0.0282(6) 0.0259(6) 0.0258(6) -0.0053(5) 0.0066(5) 0.0014(5)
C15 0.0310(6) 0.0334(7) 0.0287(6) -0.0007(5) 0.0033(5) 0.0072(5)
C16 0.0288(6) 0.0369(7) 0.0393(7) 0.0044(5) 0.0051(5) 0.0088(6)
C17 0.0309(6) 0.0344(7) 0.0389(7) 0.0014(5) 0.0126(5) 0.0020(5)
C18 0.0286(6) 0.0299(7) 0.0288(6) -0.0023(5) 0.0091(5) 0.0014(5)
C18A 0.0261(6) 0.0244(6) 0.0293(6) -0.0019(5) 0.0072(5) 0.0032(5)
C19 0.0351(7) 0.0401(8) 0.0314(6) 0.0052(6) 0.0119(5) 0.0020(6)
C41 0.0464(8) 0.0334(7) 0.0332(7) 0.0026(6) 0.0145(6) 0.0018(6)
C42 0.0752(11) 0.0481(9) 0.0289(7) -0.0060(8) 0.0115(7) -0.0021(6)

loop_
_atom_site_type_symbol
_atom_site_label
_atom_site_fract_x
_atom_site_fract_y
_atom_site_fract_z
_atom_site_U_iso_or_equiv
_atom_site_thermal_displace_type
_atom_site_occupancy
F F1 0.65453(7) 0.13558(11) 0.67581(5) 0.0531(3) Uani 1.000
F F2 0.73949(7) -0.09155(11) 0.67264(5) 0.0470(3) Uani 1.000
F F3 0.83628(7) 0.12893(9) 0.67695(5) 0.0445(3) Uani 1.000
O O41 0.87328(10) 0.13080(14) -0.00685(7) 0.0567(4) Uani 1.000
N N1 0.77553(9) -0.04634(13) 0.22873(7) 0.0309(3) Uani 1.000
N N2 0.67283(10) -0.11480(14) 0.17371(7) 0.0410(4) Uani 1.000
N N3 0.66767(9) -0.08334(14) 0.08593(7) 0.0380(3) Uani 1.000
N N11 0.86194(9) -0.09327(13) 0.52759(7) 0.0303(3) Uani 1.000
C C4 0.76499(10) 0.00397(14) 0.08307(8) 0.0296(3) Uani 1.000
C C5 0.83557(10) 0.02833(14) 0.17441(8) 0.0281(3) Uani 1.000
C C6 0.95054(10) 0.11275(16) 0.21160(9) 0.0343(4) Uani 1.000
C C12 0.92664(11) -0.15856(14) 0.47733(8) 0.0308(3) Uani 1.000
C C13 0.90248(10) -0.14431(15) 0.37815(8) 0.0317(4) Uani 1.000
C C14 0.80417(10) -0.06296(15) 0.32991(8) 0.0279(3) Uani 1.000
C C14A 0.72793(10) 0.00695(14) 0.37893(8) 0.0268(3) Uani 1.000
C C15 0.62311(11) 0.09220(15) 0.33425(9) 0.0321(4) Uani 1.000
C C16 0.55839(11) 0.16221(16) 0.38699(9) 0.0359(4) Uani 1.000
C C17 0.59412(11) 0.15093(15) 0.48661(9) 0.0342(4) Uani 1.000
C C18 0.69379(10) 0.06727(15) 0.53191(8) 0.0289(4) Uani 1.000
C C18A 0.76407(10) -0.00955(14) 0.47940(8) 0.0267(3) Uani 1.000
C C19 0.73096(11) 0.05847(17) 0.63863(9) 0.0350(4) Uani 1.000
C C41 0.78389(12) 0.05745(16) -0.00728(9) 0.0370(4) Uani 1.000
C C42 0.69031(14) 0.0203(2) -0.09740(9) 0.0514(5) Uani 1.000
H H6A 0.97595 0.10527 0.28105 0.0515 Uiso 1.000
H H6B 1.00988 0.06222 0.18563 0.0515 Uiso 1.000
H H6C 0.94153 0.22637 0.19263 0.0515 Uiso 1.000
H H12 0.99402 -0.21921 0.51019 0.0370 Uiso 1.000
H H13 0.95383 -0.19059 0.34570 0.0380 Uiso 1.000
H H15 0.59782 0.10056 0.26699 0.0385 Uiso 1.000
H H16 0.48832 0.21932 0.35621 0.0431 Uiso 1.000
H H17 0.54873 0.20176 0.52263 0.0410 Uiso 1.000
H H42A 0.69885 0.09280 -0.14779 0.0771 Uiso 1.000
H H42B 0.69863 -0.09168 -0.11590 0.0771 Uiso 1.000
H H42C 0.61224 0.03535 -0.08746 0.0771 Uiso 1.000

loop_
_atom_type_symbol
_atom_type_description
_atom_type_scat_dispersion_real
_atom_type_scat_dispersion_imag
_atom_type_scat_source
O O 0.0106 0.0060 'International Tables Vol C Tables 4.2.6.8 and 6.1.1.4'
N N 0.0061 0.0033 'International Tables Vol C Tables 4.2.6.8 and 6.1.1.4'
F F 0.0171 0.0103 'International Tables Vol C Tables 4.2.6.8 and 6.1.1.4'
H H 0.0000 0.0000 'International Tables Vol C Tables 4.2.6.8 and 6.1.1.4'
C C 0.0033 0.0016 'International Tables Vol C Tables 4.2.6.8 and 6.1.1.4'

loop_
_geom_angle_atom_site_label_1
_geom_angle_atom_site_label_2
_geom_angle_atom_site_label_3
_geom_angle
_geom_angle_publ_flag
N2 N1 C5 111.28(9) no
N2 N1 C14 118.75(10) no
C5 N1 C14 129.97(11) no
N1 N2 N3 106.72(10) no
N2 N3 C4 109.29(10) no
C12 N11 C18A 117.30(10) no
N3 C4 C5 109.33(10) no
N3 C4 C41 121.81(11) no
C5 C4 C41 128.87(11) no
N1 C5 C4 103.39(10) no
N1 C5 C6 124.93(10) no
C4 C5 C6 131.69(11) no
N11 C12 C13 124.27(11) no
C12 C13 C14 118.49(11) no
N1 C14 C13 120.45(11) no
N1 C14 C14A 119.02(10) no
C13 C14 C14A 120.53(11) no
C14 C14A C15 124.28(11) no
C14 C14A C18A 115.87(11) no
C15 C14A C18A 119.83(11) no
C14A C15 C16 120.44(12) no
C15 C16 C17 120.68(12) no
C16 C17 C18 120.38(12) no
C17 C18 C18A 120.93(11) no
C17 C18 C19 119.39(11) no
C18A C18 C19 119.67(11) no
N11 C18A C14A 123.45(11) no
N11 C18A C18 118.84(10) no
C14A C18A C18 117.71(11) no
F1 C19 F2 106.37(10) no
F1 C19 F3 105.70(10) no
F1 C19 C18 111.55(11) no
F2 C19 F3 106.55(10) no
F2 C19 C18 113.82(11) no
F3 C19 C18 112.30(11) no
O41 C41 C4 119.73(12) no
O41 C41 C42 122.08(12) no
C4 C41 C42 118.19(12) no
C5 C6 H6A 109.00 no
C5 C6 H6B 109.00 no
C5 C6 H6C 109.00 no
H6A C6 H6B 109.00 no
H6A C6 H6C 109.00 no
H6B C6 H6C 109.00 no
N11 C12 H12 118.00 no
C13 C12 H12 118.00 no
C12 C13 H13 121.00 no
C14 C13 H13 121.00 no
C14A C15 H15 120.00 no
C16 C15 H15 120.00 no
C15 C16 H16 120.00 no
C17 C16 H16 120.00 no
C16 C17 H17 120.00 no
C18 C17 H17 120.00 no
C41 C42 H42A 109.00 no
C41 C42 H42B 109.00 no
C41 C42 H42C 109.00 no
H42A C42 H42B 109.00 no
H42A C42 H42C 109.00 no
H42B C42 H42C 109.00 no

loop_
_geom_bond_atom_site_label_1
_geom_bond_atom_site_label_2
_geom_bond_distance
_geom_bond_publ_flag
F1 C19 1.3399(16) no
F2 C19 1.3339(17) no
F3 C19 1.3454(16) no
O41 C41 1.2160(19) no
N1 N2 1.3762(16) no
N1 C5 1.3553(16) no
N1 C14 1.4337(15) no
N2 N3 1.2986(14) no
N3 C4 1.3680(16) no
N11 C12 1.3172(16) no
N11 C18A 1.3630(16) no
C4 C5 1.3800(16) no
C4 C41 1.4728(17) no
C5 C6 1.4876(17) no
C12 C13 1.4071(16) no
C13 C14 1.3570(17) no
C14 C14A 1.4230(17) no
C14A C15 1.4158(18) no
C14A C18A 1.4216(16) no
C15 C16 1.3601(19) no
C16 C17 1.4061(18) no
C17 C18 1.3667(18) no
C18 C18A 1.4300(17) no
C18 C19 1.5047(17) no
C41 C42 1.4979(19) no
C6 H6A 0.9800 no
C6 H6B 0.9800 no
C6 H6C 0.9800 no
C12 H12 0.9500 no
C13 H13 0.9500 no
C15 H15 0.9500 no
C16 H16 0.9500 no
C17 H17 0.9500 no
C42 H42A 0.9800 no
C42 H42B 0.9800 no
C42 H42C 0.9800 no

loop_
_geom_contact_atom_site_label_1
_geom_contact_atom_site_label_2
_geom_contact_distance
_geom_contact_site_symmetry_2
_geom_contact_publ_flag
F1 C6 3.3366(15) 4_455 no
F2 N11 2.8876(13) . no
F3 N11 2.9431(13) . no
F3 C6 3.2730(15) 3_756 no
F1 H42A 2.5200 1_556 no
F1 H6C 2.8300 4_455 no
F1 H17 2.3100 . no
F2 H42A 2.7700 2_645 no
F2 H16 2.8100 3_656 no
F3 H42B 2.4800 2_655 no
F3 H6B 2.8000 3_756 no
F3 H13 2.6400 3_756 no
O41 C6 3.0801(16) . no
O41 C17 3.1961(18) 4_554 no
O41 H6B 2.8900 . no
O41 H6C 2.9200 . no
O41 H17 2.4300 4_554 no
N1 C15 3.4485(17) 2_645 no
N2 C15 3.1005(17) . no
N2 C6 3.3807(17) 2_645 no
N2 C15 3.4457(18) 2_645 no
N11 C41 3.3399(17) 2_645 no
N11 F3 2.9431(13) . no
N11 C13 3.3713(16) 3_756 no
N11 F2 2.8876(13) . no
N11 C12 3.2696(17) 3_756 no
N1 H15 2.6200 . no
N2 H15 2.5500 . no
N3 H12 2.6100 4_444 no
N3 H42C 2.6300 . no
N11 H6A 2.9200 3_756 no
C4 C12 3.5509(17) 2_655 no
C4 C16 3.4724(18) 2_645 no
C5 C16 3.4972(18) 2_645 no
C6 C13 3.4080(18) . no
C6 O41 3.0801(16) . no
C6 F1 3.3366(15) 4_554 no
C6 N2 3.3807(17) 2_655 no
C6 F3 3.2730(15) 3_756 no
C12 C4 3.5509(17) 2_645 no
C12 C12 3.1164(17) 3_756 no
C12 C41 3.5387(19) 2_645 no
C12 N11 3.2696(17) 3_756 no
C12 C13 3.5320(17) 3_756 no
C13 N11 3.3713(16) 3_756 no
C13 C6 3.4080(18) . no
C13 C12 3.5320(17) 3_756 no
C15 N2 3.4457(18) 2_655 no
C15 N1 3.4485(17) 2_655 no
C15 N2 3.1005(17) . no
C16 C4 3.4724(18) 2_655 no
C16 C5 3.4972(18) 2_655 no
C17 O41 3.1961(18) 4_455 no
C17 C17 3.4415(18) 3_656 no
C41 N11 3.3399(17) 2_655 no
C41 C12 3.5387(19) 2_655 no
C5 H13 3.1000 . no
C13 H15 3.0000 2_645 no
C13 H6A 2.7900 . no
C14 H6A 2.7200 . no
C14A H6C 3.0600 2_645 no
C19 H42B 3.0600 2_655 no
H6A C13 2.7900 . no
H6A C14 2.7200 . no
H6A N11 2.9200 3_756 no
H6B O41 2.8900 . no
H6B F3 2.8000 3_756 no
H6C O41 2.9200 . no
H6C C14A 3.0600 2_655 no
H6C F1 2.8300 4_554 no
H12 N3 2.6100 4_545 no
H13 C5 3.1000 . no
H13 H15 2.3500 2_645 no
H13 F3 2.6400 3_756 no
H15 N1 2.6200 . no
H15 N2 2.5500 . no
H15 C13 3.0000 2_655 no
H15 H13 2.3500 2_655 no
H16 F2 2.8100 3_656 no
H17 F1 2.3100 . no
H17 O41 2.4300 4_455 no
H42A F1 2.5200 1_554 no
H42A F2 2.7700 2_655 no
H42B F3 2.4800 2_645 no
H42B C19 3.0600 2_645 no
H42C N3 2.6300 . no

loop_
_geom_hbond_atom_site_label_D
_geom_hbond_atom_site_label_H
_geom_hbond_atom_site_label_A
_geom_hbond_site_symmetry_A
_geom_hbond_distance_DH
_geom_hbond_distance_HA
_geom_hbond_distance_DA
_geom_hbond_angle_DHA
_geom_hbond_publ_flag
C12 H12 N3 4_545 0.95 2.61 3.559(2) 173.00 yes
C15 H15 N2 . 0.95 2.55 3.101(2) 117.00 yes
C17 H17 F1 . 0.95 2.31 2.668(2) 102.00 yes
C17 H17 O41 4_455 0.95 2.43 3.196(2) 138.00 yes
C42 H42A F1 1_554 0.98 2.52 3.373(2) 146.00 yes
C42 H42B F3 2_645 0.98 2.48 3.434(2) 165.00 yes

loop_
_geom_torsion_atom_site_label_1
_geom_torsion_atom_site_label_2
_geom_torsion_atom_site_label_3
_geom_torsion_atom_site_label_4
_geom_torsion
_geom_torsion_publ_flag
C5 N1 N2 N3 -0.27(14) no
C14 N1 N2 N3 -179.85(11) no
N2 N1 C5 C4 0.37(13) no
N2 N1 C5 C6 -179.34(11) no
C14 N1 C5 C4 179.89(12) no
C14 N1 C5 C6 0.2(2) no
N2 N1 C14 C13 116.76(13) no
N2 N1 C14 C14A -63.17(15) no
C5 N1 C14 C13 -62.72(18) no
C5 N1 C14 C14A 117.34(14) no
N1 N2 N3 C4 0.04(13) no
N2 N3 C4 C5 0.19(14) no
N2 N3 C4 C41 179.89(12) no
C18A N11 C12 C13 1.42(18) no
C12 N11 C18A C14A 1.48(18) no
C12 N11 C18A C18 -178.05(11) no
N3 C4 C5 N1 -0.34(13) no
N3 C4 C5 C6 179.35(12) no
C41 C4 C5 N1 179.97(12) no
C41 C4 C5 C6 -0.3(2) no
N3 C4 C41 O41 -177.86(13) no
N3 C4 C41 C42 2.76(19) no
C5 C4 C41 O41 1.8(2) no
C5 C4 C41 C42 -177.60(13) no
N11 C12 C13 C14 -2.36(19) no
C12 C13 C14 N1 -179.56(11) no
C12 C13 C14 C14A 0.38(18) no
N1 C14 C14A C15 0.63(18) no
N1 C14 C14A C18A -177.90(11) no
C13 C14 C14A C15 -179.30(12) no
C13 C14 C14A C18A 2.17(17) no
C14 C14A C15 C16 -176.69(12) no
C18A C14A C15 C16 1.79(19) no
C14 C14A C18A N11 -3.21(17) no
C14 C14A C18A C18 176.32(11) no
C15 C14A C18A N11 178.19(11) no
C15 C14A C18A C18 -2.28(17) no
C14A C15 C16 C17 -0.2(2) no
C15 C16 C17 C18 -0.9(2) no
C16 C17 C18 C18A 0.36(19) no
C16 C17 C18 C19 179.32(12) no
C17 C18 C18A N11 -179.22(12) no
C17 C18 C18A C14A 1.23(18) no
C19 C18 C18A N11 1.82(17) no
C19 C18 C18A C14A -177.73(11) no
C17 C18 C19 F1 1.58(17) no
C17 C18 C19 F2 121.95(13) no
C17 C18 C19 F3 -116.87(13) no
C18A C18 C19 F1 -179.45(11) no
C18A C18 C19 F2 -59.08(16) no
C18A C18 C19 F3 62.10(16) no

loop_
_cod_related_entry_id
_cod_related_entry_database
_cod_related_entry_code
1 ChemSpider 9711823
